data_1512559
loop_
_publ_author_name
'Darensbourg, Donald J.'
'Wilson, Stephanie J.'
'Yeung, Andrew D.'

_publ_section_title
;
 Oxygen/Sulfur Scrambling During the Copolymerization of Cyclopentene
 Oxide and Carbon Disulfide: Selectivity for Copolymer vs Cyclic
 [Thio]carbonates
;
_journal_issue 20
_journal_name_full Macromolecules
_journal_page_first 8102
_journal_paper_doi 10.1021/ma4015438
_journal_volume 46
_journal_year 2013
_chemical_formula_sum 'C6 H8 S3'
_chemical_formula_weight 176.30
_chemical_name_common 'cyclopentene trithiocarbonate'
_chemical_name_systematic
; 
 ? 
;
_space_group_IT_number 62
_symmetry_cell_setting orthorhombic
_symmetry_space_group_name_Hall '-P 2ac 2n'
_symmetry_space_group_name_H-M 'P n m a'
_atom_sites_solution_hydrogens geom
_atom_sites_solution_primary direct
_atom_sites_solution_secondary difmap
_audit_creation_method SHELXL-97
_cell_angle_alpha 90.00
_cell_angle_beta 90.00
_cell_angle_gamma 90.00
_cell_formula_units_Z 4
_cell_length_a 13.053(3)
_cell_length_b 9.571(2)
_cell_length_c 6.0856(15)
_cell_measurement_reflns_used 3368
_cell_measurement_temperature 110(2)
_cell_measurement_theta_max 28.36
_cell_measurement_theta_min 3.12
_cell_volume 760.3(3)
_computing_cell_refinement 'Bruker SMART'
_computing_data_collection 'Bruker SMART'
_computing_data_reduction 'Bruker SAINT'
_computing_molecular_graphics 'Bruker SHELXTL'
_computing_publication_material 'Bruker SHELXTL'
_computing_structure_refinement 'SHELXL-97 (Sheldrick, 2008)'
_computing_structure_solution 'SHELXS-97 (Sheldrick, 2008)'
_diffrn_ambient_temperature 110(2)
_diffrn_measured_fraction_theta_full 1.000
_diffrn_measured_fraction_theta_max 1.000
_diffrn_measurement_device_type 'CCD area detector'
_diffrn_measurement_method 'phi and omega scans'
_diffrn_radiation_monochromator graphite
_diffrn_radiation_source 'fine-focus sealed tube'
_diffrn_radiation_type MoK\a
_diffrn_radiation_wavelength 0.71073
_diffrn_reflns_av_R_equivalents 0.0626
_diffrn_reflns_av_sigmaI/netI 0.0259
_diffrn_reflns_limit_h_max 16
_diffrn_reflns_limit_h_min -16
_diffrn_reflns_limit_k_max 11
_diffrn_reflns_limit_k_min -11
_diffrn_reflns_limit_l_max 7
_diffrn_reflns_limit_l_min -7
_diffrn_reflns_number 7231
_diffrn_reflns_theta_full 26.00
_diffrn_reflns_theta_max 26.00
_diffrn_reflns_theta_min 3.12
_exptl_absorpt_coefficient_mu 0.879
_exptl_absorpt_correction_T_max 0.9173
_exptl_absorpt_correction_T_min 0.7256
_exptl_absorpt_correction_type none
_exptl_crystal_colour yellow
_exptl_crystal_density_diffrn 1.540
_exptl_crystal_density_method 'not measured'
_exptl_crystal_description needle
_exptl_crystal_F_000 368
_exptl_crystal_size_max 0.39
_exptl_crystal_size_mid 0.10
_exptl_crystal_size_min 0.10
_refine_diff_density_max 0.309
_refine_diff_density_min -0.317
_refine_diff_density_rms 0.052
_refine_ls_extinction_method none
_refine_ls_goodness_of_fit_ref 1.123
_refine_ls_hydrogen_treatment mixed
_refine_ls_matrix_type full
_refine_ls_number_parameters 52
_refine_ls_number_reflns 789
_refine_ls_number_restraints 2
_refine_ls_restrained_S_all 1.126
_refine_ls_R_factor_all 0.0275
_refine_ls_R_factor_gt 0.0249
_refine_ls_shift/su_max 0.000
_refine_ls_shift/su_mean 0.000
_refine_ls_structure_factor_coef Fsqd
_refine_ls_weighting_details 'calc w=1/[\s^2^(Fo^2^)+(0.0368P)^2^+0.2420P] where P=(Fo^2^+2Fc^2^)/3'
_refine_ls_weighting_scheme calc
_refine_ls_wR_factor_gt 0.0718
_refine_ls_wR_factor_ref 0.0727
_reflns_number_gt 720
_reflns_number_total 789
_reflns_threshold_expression >2sigma(I)
_cod_data_source_file ma4015438_si_002.cif
_cod_data_source_block opnma3
_cod_original_cell_volume 760.2(3)
_cod_original_sg_symbol_H-M Pnma
_cod_database_code 1512559

loop_
_symmetry_equiv_pos_as_xyz
'x, y, z'
'-x+1/2, -y, z+1/2'
'-x, y+1/2, -z'
'x+1/2, -y+1/2, -z+1/2'
'-x, -y, -z'
'x-1/2, y, -z-1/2'
'x, -y-1/2, z'
'-x-1/2, y-1/2, z-1/2'

loop_
_atom_site_label
_atom_site_type_symbol
_atom_site_fract_x
_atom_site_fract_y
_atom_site_fract_z
_atom_site_U_iso_or_equiv
_atom_site_adp_type
_atom_site_occupancy
_atom_site_symmetry_multiplicity
_atom_site_calc_flag
_atom_site_refinement_flags
_atom_site_disorder_assembly
_atom_site_disorder_group
S1 S 0.16311(4) 0.2500 0.10195(9) 0.02310(19) Uani 1 2 d S . .
S2 S 0.29708(3) 0.40405(4) 0.41293(7) 0.02706(18) Uani 1 1 d D . .
C1 C 0.24913(16) 0.2500 0.3006(4) 0.0185(5) Uani 1 2 d S . .
C3 C 0.44447(13) 0.3811(2) 0.7735(3) 0.0323(4) Uani 1 1 d D . .
H3A H 0.3922 0.4267 0.8670 0.039 Uiso 1 1 calc R A 1
H3B H 0.4981 0.4499 0.7348 0.039 Uiso 1 1 calc R A 1
C4 C 0.4909(2) 0.2500 0.8881(4) 0.0324(6) Uani 1 2 d S . .
H4A H 0.5665 0.2500 0.8730 0.039 Uiso 1 2 calc SR . .
H4B H 0.4736 0.2500 1.0464 0.039 Uiso 1 2 calc SR . .
C2 C 0.3968(3) 0.3164(4) 0.5698(6) 0.0224(6) Uani 0.497(4) 1 d PD B 1
H2 H 0.4551 0.2770 0.4669 0.076(14) Uiso 0.497(4) 1 d PR B 1
C2' C 0.3564(3) 0.3247(4) 0.6442(6) 0.0224(6) Uani 0.503(4) 1 d PD . 2
H2' H 0.2966 0.3011 0.7469 0.044(12) Uiso 0.503(4) 1 d PR . .

loop_
_atom_site_aniso_label
_atom_site_aniso_U_11
_atom_site_aniso_U_22
_atom_site_aniso_U_33
_atom_site_aniso_U_23
_atom_site_aniso_U_13
_atom_site_aniso_U_12
S1 0.0207(3) 0.0268(3) 0.0218(3) 0.000 -0.0045(2) 0.000
S2 0.0306(3) 0.0189(3) 0.0317(3) -0.00295(17) -0.01113(18) 0.00228(17)
C1 0.0160(10) 0.0209(11) 0.0186(11) 0.000 0.0039(9) 0.000
C3 0.0279(9) 0.0371(11) 0.0319(10) -0.0078(8) -0.0081(8) 0.0006(8)
C4 0.0270(13) 0.0487(17) 0.0214(12) 0.000 -0.0060(10) 0.000
C2 0.0211(19) 0.0250(12) 0.0210(18) -0.0007(13) -0.0025(11) 0.0021(14)
C2' 0.0211(19) 0.0250(12) 0.0210(18) -0.0007(13) -0.0025(11) 0.0021(14)

loop_
_atom_type_symbol
_atom_type_description
_atom_type_scat_dispersion_real
_atom_type_scat_dispersion_imag
_atom_type_scat_source
C C 0.0033 0.0016 'International Tables Vol C Tables 4.2.6.8 and 6.1.1.4'
H H 0.0000 0.0000 'International Tables Vol C Tables 4.2.6.8 and 6.1.1.4'
S S 0.1246 0.1234 'International Tables Vol C Tables 4.2.6.8 and 6.1.1.4'

loop_
_geom_angle_atom_site_label_1
_geom_angle_atom_site_label_2
_geom_angle_atom_site_label_3
_geom_angle
_geom_angle_site_symmetry_1
_geom_angle_site_symmetry_3
C1 S2 C2' 96.06(14) . .
C1 S2 C2 94.17(14) . .
C2' S2 C2 22.41(12) . .
S1 C1 S2 122.16(6) . .
S1 C1 S2 122.16(6) . 7_565
S2 C1 S2 115.69(13) . 7_565
C2' C3 C2 26.85(15) . .
C2' C3 C4 104.1(2) . .
C2 C3 C4 101.3(2) . .
C2' C3 H3A 86.1 . .
C2 C3 H3A 111.5 . .
C4 C3 H3A 111.5 . .
C2' C3 H3B 131.3 . .
C2 C3 H3B 111.5 . .
C4 C3 H3B 111.5 . .
H3A C3 H3B 109.3 . .
C3 C4 C3 107.26(19) 7_565 .
C3 C4 H4A 110.3 7_565 .
C3 C4 H4A 110.3 . .
C3 C4 H4B 110.3 7_565 .
C3 C4 H4B 110.3 . .
H4A C4 H4B 108.5 . .
C3 C2 S2 122.2(3) . .
C3 C2 H2 109.6 . .
S2 C2 H2 111.7 . .
C3 C2' C2 102.2(3) . 7_565
C3 C2' S2 126.7(3) . .
C2 C2' S2 107.2(3) 7_565 .
C3 C2' H2' 110.1 . .
C2 C2' H2' 104.5 7_565 .
S2 C2' H2' 104.2 . .

loop_
_geom_bond_atom_site_label_1
_geom_bond_atom_site_label_2
_geom_bond_distance
_geom_bond_site_symmetry_2
S1 C1 1.650(2) .
S2 C1 1.7415(13) .
S2 C2' 1.777(4) .
S2 C2 1.820(4) .
C1 S2 1.7415(13) 7_565
C3 C2' 1.494(4) .
C3 C2 1.519(4) .
C3 C4 1.558(2) .
C3 H3A 0.9900 .
C3 H3B 0.9900 .
C4 C3 1.558(2) 7_565
C4 H4A 0.9900 .
C4 H4B 0.9900 .
C2 H2 1.0551 .
C2' C2 1.518(4) 7_565
C2' H2' 1.0246 .

loop_
_geom_torsion_atom_site_label_1
_geom_torsion_atom_site_label_2
_geom_torsion_atom_site_label_3
_geom_torsion_atom_site_label_4
_geom_torsion
_geom_torsion_site_symmetry_4
C2' S2 C1 S1 167.11(19) .
C2 S2 C1 S1 -170.47(19) .
C2' S2 C1 S2 -12.40(19) 7_565
C2 S2 C1 S2 10.02(19) 7_565
C2' C3 C4 C3 14.0(3) 7_565
C2 C3 C4 C3 -13.4(3) 7_565
C2' C3 C2 S2 61.1(5) .
C4 C3 C2 S2 160.1(3) .
C1 S2 C2 C3 -156.5(3) .
C2' S2 C2 C3 -60.7(5) .
C2 C3 C2' C2 51.4(5) 7_565
C4 C3 C2' C2 -35.8(3) 7_565
C2 C3 C2' S2 -71.1(5) .
C4 C3 C2' S2 -158.3(3) .
C1 S2 C2' C3 155.6(3) .
C2 S2 C2' C3 69.4(5) .
C1 S2 C2' C2 35.2(2) 7_565
C2 S2 C2' C2 -51.0(5) 7_565
